data_7053306
loop_
_publ_author_name
'Strasser, Christoph E.'
'Cronje, Stephanie'
'Raubenheimer, Helgard G.'

_publ_section_title
;
 Fischer-type tungsten acyl (carbeniate), carbene and carbyne complexes
 bearing C5-attached thiazolyl substituents: interaction with gold(i)
 fragments
;
_journal_issue 3
_journal_name_full 'New Journal of Chemistry'
_journal_page_first 458
_journal_paper_doi 10.1039/b9nj00413k
_journal_volume 34
_journal_year 2010
_chemical_formula_moiety 'C21 H21 Cl N4 O2 S W'
_chemical_formula_sum 'C21 H21 Cl N4 O2 S W'
_chemical_formula_weight 612.78
_chemical_melting_point 346
_chemical_name_common
;Chlorodicarbonylbis(pyridine)[2-(1-piperidinyl)thiazol-5-
ylcarbyne]tungsten(IV)'
;
_chemical_name_systematic
;cis-dicarbonylchloro{[2-(1-piperidinyl)thiazol-5-
yl]methylidyne}-cis-bis(pyridine)tungsten
;
_space_group_IT_number 2
_symmetry_cell_setting triclinic
_symmetry_Int_Tables_number 2
_symmetry_space_group_name_Hall '-P 1'
_symmetry_space_group_name_H-M 'P -1'
_atom_sites_solution_hydrogens geom
_atom_sites_solution_primary direct
_atom_sites_solution_secondary difmap
_audit_creation_method SHELXL-97
_cell_angle_alpha 98.687(4)
_cell_angle_beta 96.490(4)
_cell_angle_gamma 118.054(3)
_cell_formula_units_Z 2
_cell_length_a 8.657(2)
_cell_length_b 8.917(2)
_cell_length_c 16.718(4)
_cell_measurement_reflns_used 7715
_cell_measurement_temperature 100(2)
_cell_measurement_theta_max 26.524
_cell_measurement_theta_min 2.521
_cell_volume 1100.5(4)
_computing_cell_refinement 'SAINT (Bruker, 2003)'
_computing_data_collection 'SMART (Bruker, 2002)'
_computing_data_reduction SAINT
_computing_molecular_graphics 'X-Seed (Barbour, 2001; Atwood & Barbour, 2003)'
_computing_publication_material X-Seed
_computing_structure_refinement 'SHELXL-97 (Sheldrick, 2008)'
_computing_structure_solution 'SHELXS-97 (Sheldrick, 2008)'
_diffrn_ambient_temperature 100(2)
_diffrn_measured_fraction_theta_full 0.991
_diffrn_measured_fraction_theta_max 0.971
_diffrn_measurement_device_type 'Bruker APEX CCD area detector'
_diffrn_measurement_method \w-scans
_diffrn_radiation_monochromator graphite
_diffrn_radiation_source 'fine-focus sealed tube'
_diffrn_radiation_type MoK\a
_diffrn_radiation_wavelength 0.71073
_diffrn_reflns_av_R_equivalents 0.0289
_diffrn_reflns_av_sigmaI/netI 0.0347
_diffrn_reflns_limit_h_max 10
_diffrn_reflns_limit_h_min -10
_diffrn_reflns_limit_k_max 11
_diffrn_reflns_limit_k_min -11
_diffrn_reflns_limit_l_max 21
_diffrn_reflns_limit_l_min -20
_diffrn_reflns_number 11537
_diffrn_reflns_theta_full 26.00
_diffrn_reflns_theta_max 26.62
_diffrn_reflns_theta_min 2.52
_diffrn_standards_number 0
_exptl_absorpt_coefficient_mu 5.490
_exptl_absorpt_correction_T_max 0.852
_exptl_absorpt_correction_T_min 0.627
_exptl_absorpt_correction_type multi-scan
_exptl_absorpt_process_details 'SADABS (Bruker, 2002)'
_exptl_crystal_colour orange
_exptl_crystal_density_diffrn 1.849
_exptl_crystal_density_method 'not measured'
_exptl_crystal_description prism
_exptl_crystal_F_000 596
_exptl_crystal_size_max 0.18
_exptl_crystal_size_mid 0.10
_exptl_crystal_size_min 0.03
_refine_diff_density_max 2.535
_refine_diff_density_min -0.883
_refine_diff_density_rms 0.152
_refine_ls_extinction_method none
_refine_ls_goodness_of_fit_ref 1.082
_refine_ls_hydrogen_treatment riding
_refine_ls_matrix_type full
_refine_ls_number_parameters 271
_refine_ls_number_reflns 4490
_refine_ls_number_restraints 0
_refine_ls_restrained_S_all 1.082
_refine_ls_R_factor_all 0.0293
_refine_ls_R_factor_gt 0.0268
_refine_ls_shift/su_max 0.001
_refine_ls_shift/su_mean 0.000
_refine_ls_structure_factor_coef Fsqd
_refine_ls_weighting_details 'calc w=1/[\s^2^(Fo^2^)+(0.0401P)^2^+0.2815P] where P=(Fo^2^+2Fc^2^)/3'
_refine_ls_weighting_scheme calc
_refine_ls_wR_factor_gt 0.0661
_refine_ls_wR_factor_ref 0.0671
_reflns_number_gt 4202
_reflns_number_total 4490
_reflns_threshold_expression I>2\s(I)
_cod_data_source_file b9nj00413k.txt
_cod_data_source_block Compound-6a
_cod_database_code 7053306

loop_
_symmetry_equiv_pos_as_xyz
'x, y, z'
'-x, -y, -z'

loop_
_atom_site_label
_atom_site_type_symbol
_atom_site_fract_x
_atom_site_fract_y
_atom_site_fract_z
_atom_site_U_iso_or_equiv
_atom_site_adp_type
_atom_site_occupancy
_atom_site_symmetry_multiplicity
_atom_site_calc_flag
_atom_site_refinement_flags
W1 W 0.416856(19) 0.656552(17) 0.197700(9) 0.01613(7) Uani 1 1 d .
Cl1 Cl 0.20754(14) 0.44304(13) 0.06559(7) 0.0278(2) Uani 1 1 d .
O1 O 0.6414(4) 0.4660(4) 0.1791(2) 0.0316(7) Uani 1 1 d .
N1 N 0.7466(4) 1.0664(4) 0.5107(2) 0.0194(7) Uani 1 1 d .
C1 C 0.5712(5) 0.8021(5) 0.2958(2) 0.0166(8) Uani 1 1 d .
O2 O 0.2302(5) 0.4026(4) 0.3110(2) 0.0380(8) Uani 1 1 d .
N2 N 1.0490(4) 1.2854(4) 0.5396(2) 0.0211(7) Uani 1 1 d .
S1 S 0.90733(13) 1.06099(12) 0.38840(6) 0.0182(2) Uani 1 1 d .
N3 N 0.5513(4) 0.8439(4) 0.1169(2) 0.0189(7) Uani 1 1 d .
N4 N 0.2403(4) 0.7804(4) 0.1994(2) 0.0183(7) Uani 1 1 d .
C10 C 0.6768(5) 0.9130(5) 0.3734(3) 0.0182(8) Uani 1 1 d .
C11 C 0.6225(5) 0.9398(5) 0.4453(2) 0.0195(8) Uani 1 1 d .
H11 H 0.5013 0.8718 0.4493 0.023 Uiso 1 1 calc R
C12 C 0.9040(5) 1.1469(5) 0.4898(2) 0.0169(8) Uani 1 1 d .
C13 C 1.0493(6) 1.3466(5) 0.6265(2) 0.0221(9) Uani 1 1 d .
H13A H 1.1204 1.3140 0.6633 0.027 Uiso 1 1 calc R
H13B H 0.9252 1.2903 0.6355 0.027 Uiso 1 1 calc R
C14 C 1.1289(5) 1.5428(5) 0.6469(3) 0.0249(9) Uani 1 1 d .
H14A H 1.1391 1.5844 0.7066 0.030 Uiso 1 1 calc R
H14B H 1.0478 1.5732 0.6155 0.030 Uiso 1 1 calc R
C15 C 1.3131(6) 1.6351(5) 0.6259(3) 0.0296(10) Uani 1 1 d .
H15A H 1.3563 1.7621 0.6355 0.036 Uiso 1 1 calc R
H15B H 1.3988 1.6182 0.6626 0.036 Uiso 1 1 calc R
C16 C 1.3055(6) 1.5640(5) 0.5363(3) 0.0262(9) Uani 1 1 d .
H16A H 1.4281 1.6179 0.5254 0.031 Uiso 1 1 calc R
H16B H 1.2332 1.5956 0.4995 0.031 Uiso 1 1 calc R
C17 C 1.2236(5) 1.3661(5) 0.5166(3) 0.0211(8) Uani 1 1 d .
H17A H 1.2094 1.3218 0.4568 0.025 Uiso 1 1 calc R
H17B H 1.3043 1.3346 0.5476 0.025 Uiso 1 1 calc R
C21 C 0.5629(6) 0.5387(5) 0.1858(2) 0.0219(9) Uani 1 1 d .
C22 C 0.2930(6) 0.4927(5) 0.2673(3) 0.0260(9) Uani 1 1 d .
C31 C 0.5695(6) 0.7914(5) 0.0408(3) 0.0236(9) Uani 1 1 d .
H31 H 0.5093 0.6698 0.0162 0.028 Uiso 1 1 calc R
C32 C 0.6726(6) 0.9074(6) -0.0034(3) 0.0301(10) Uani 1 1 d .
H32 H 0.6849 0.8657 -0.0567 0.036 Uiso 1 1 calc R
C33 C 0.7576(6) 1.0856(6) 0.0317(3) 0.0310(10) Uani 1 1 d .
H33 H 0.8292 1.1680 0.0029 0.037 Uiso 1 1 calc R
C34 C 0.7362(6) 1.1406(5) 0.1092(3) 0.0277(9) Uani 1 1 d .
H34 H 0.7913 1.2618 0.1341 0.033 Uiso 1 1 calc R
C35 C 0.6341(5) 1.0180(5) 0.1499(3) 0.0226(8) Uani 1 1 d .
H35 H 0.6211 1.0571 0.2035 0.027 Uiso 1 1 calc R
C41 C 0.2878(6) 0.9209(5) 0.2604(3) 0.0242(9) Uani 1 1 d .
H41 H 0.3877 0.9566 0.3037 0.029 Uiso 1 1 calc R
C42 C 0.2000(6) 1.0159(5) 0.2638(3) 0.0257(9) Uani 1 1 d .
H42 H 0.2404 1.1152 0.3079 0.031 Uiso 1 1 calc R
C43 C 0.0522(6) 0.9644(6) 0.2022(3) 0.0294(10) Uani 1 1 d .
H43 H -0.0099 1.0284 0.2023 0.035 Uiso 1 1 calc R
C44 C -0.0022(6) 0.8177(6) 0.1407(3) 0.0306(10) Uani 1 1 d .
H44 H -0.1047 0.7772 0.0981 0.037 Uiso 1 1 calc R
C45 C 0.0940(5) 0.7293(5) 0.1414(2) 0.0227(9) Uani 1 1 d .
H45 H 0.0540 0.6277 0.0988 0.027 Uiso 1 1 calc R

loop_
_atom_site_aniso_label
_atom_site_aniso_U_11
_atom_site_aniso_U_22
_atom_site_aniso_U_33
_atom_site_aniso_U_23
_atom_site_aniso_U_13
_atom_site_aniso_U_12
W1 0.01674(9) 0.01150(9) 0.01754(10) 0.00214(6) 0.00218(6) 0.00561(7)
Cl1 0.0232(5) 0.0210(5) 0.0281(5) -0.0061(4) -0.0027(4) 0.0074(4)
O1 0.0382(18) 0.0308(17) 0.0333(18) 0.0009(14) 0.0028(14) 0.0259(16)
N1 0.0192(17) 0.0161(16) 0.0189(17) 0.0039(13) 0.0049(14) 0.0055(14)
C1 0.0173(19) 0.0143(17) 0.020(2) 0.0046(15) 0.0061(16) 0.0088(15)
O2 0.048(2) 0.0306(17) 0.050(2) 0.0222(16) 0.0278(18) 0.0234(16)
N2 0.0203(17) 0.0168(16) 0.0189(17) 0.0026(13) 0.0046(14) 0.0038(14)
S1 0.0178(5) 0.0161(4) 0.0192(5) 0.0035(4) 0.0055(4) 0.0071(4)
N3 0.0187(16) 0.0190(16) 0.0194(17) 0.0039(13) 0.0027(13) 0.0101(14)
N4 0.0154(16) 0.0170(16) 0.0201(17) 0.0059(13) 0.0044(13) 0.0057(13)
C10 0.0169(19) 0.0161(18) 0.027(2) 0.0094(16) 0.0073(16) 0.0111(16)
C11 0.022(2) 0.0121(17) 0.024(2) 0.0045(15) 0.0042(16) 0.0082(16)
C12 0.0180(19) 0.0111(17) 0.019(2) 0.0022(15) 0.0018(15) 0.0064(15)
C13 0.023(2) 0.0163(19) 0.019(2) 0.0010(15) 0.0035(16) 0.0045(17)
C14 0.024(2) 0.020(2) 0.029(2) 0.0012(17) 0.0005(18) 0.0114(18)
C15 0.027(2) 0.0133(18) 0.038(3) 0.0010(17) -0.002(2) 0.0048(17)
C16 0.019(2) 0.018(2) 0.037(3) 0.0125(18) 0.0065(18) 0.0040(17)
C17 0.0192(19) 0.0159(18) 0.026(2) 0.0047(16) 0.0045(16) 0.0071(16)
C21 0.026(2) 0.0185(19) 0.018(2) -0.0001(15) 0.0021(16) 0.0095(18)
C22 0.027(2) 0.018(2) 0.033(2) 0.0061(18) 0.0094(19) 0.0110(18)
C31 0.024(2) 0.022(2) 0.023(2) 0.0017(16) 0.0020(17) 0.0115(18)
C32 0.033(2) 0.033(2) 0.027(2) 0.0092(19) 0.0098(19) 0.017(2)
C33 0.030(2) 0.032(2) 0.031(2) 0.015(2) 0.011(2) 0.011(2)
C34 0.030(2) 0.019(2) 0.031(2) 0.0074(18) 0.0075(19) 0.0094(18)
C35 0.023(2) 0.0196(19) 0.026(2) 0.0046(16) 0.0050(17) 0.0111(17)
C41 0.020(2) 0.022(2) 0.027(2) 0.0033(17) 0.0025(17) 0.0091(17)
C42 0.025(2) 0.022(2) 0.032(2) 0.0007(18) 0.0069(18) 0.0152(18)
C43 0.033(2) 0.039(3) 0.029(2) 0.011(2) 0.013(2) 0.025(2)
C44 0.026(2) 0.044(3) 0.023(2) 0.006(2) -0.0004(18) 0.021(2)
C45 0.023(2) 0.026(2) 0.019(2) 0.0031(16) 0.0039(17) 0.0130(18)

loop_
_atom_type_symbol
_atom_type_description
_atom_type_scat_dispersion_real
_atom_type_scat_dispersion_imag
_atom_type_scat_source
C C 0.0033 0.0016 'International Tables Vol C Tables 4.2.6.8 and 6.1.1.4'
H H 0.0000 0.0000 'International Tables Vol C Tables 4.2.6.8 and 6.1.1.4'
N N 0.0061 0.0033 'International Tables Vol C Tables 4.2.6.8 and 6.1.1.4'
O O 0.0106 0.0060 'International Tables Vol C Tables 4.2.6.8 and 6.1.1.4'
S S 0.1246 0.1234 'International Tables Vol C Tables 4.2.6.8 and 6.1.1.4'
W W -0.8490 6.8722 'International Tables Vol C Tables 4.2.6.8 and 6.1.1.4'
Cl Cl 0.1484 0.1585 'International Tables Vol C Tables 4.2.6.8 and 6.1.1.4'

loop_
_geom_angle_atom_site_label_1
_geom_angle_atom_site_label_2
_geom_angle_atom_site_label_3
_geom_angle
C1 W1 C22 85.19(17)
C1 W1 C21 90.27(16)
C22 W1 C21 86.57(17)
C1 W1 N4 94.46(14)
C22 W1 N4 95.33(15)
C21 W1 N4 175.03(13)
C1 W1 N3 95.66(14)
C22 W1 N3 178.39(14)
C21 W1 N3 94.79(14)
N4 W1 N3 83.25(12)
C1 W1 Cl1 176.70(12)
C22 W1 Cl1 92.64(13)
C21 W1 Cl1 87.11(12)
N4 W1 Cl1 88.21(9)
N3 W1 Cl1 86.57(9)
C12 N1 C11 110.2(3)
C10 C1 W1 175.1(3)
C12 N2 C17 122.7(3)
C12 N2 C13 121.1(3)
C17 N2 C13 115.4(3)
C10 S1 C12 88.69(18)
C31 N3 C35 117.7(3)
C31 N3 W1 123.2(3)
C35 N3 W1 118.7(3)
C45 N4 C41 116.4(3)
C45 N4 W1 124.8(3)
C41 N4 W1 118.7(3)
C11 C10 C1 128.5(4)
C11 C10 S1 108.4(3)
C1 C10 S1 122.8(3)
N1 C11 C10 118.1(4)
N1 C11 H11 120.9
C10 C11 H11 120.9
N1 C12 N2 123.9(4)
N1 C12 S1 114.5(3)
N2 C12 S1 121.6(3)
N2 C13 C14 109.6(3)
N2 C13 H13A 109.7
C14 C13 H13A 109.7
N2 C13 H13B 109.7
C14 C13 H13B 109.7
H13A C13 H13B 108.2
C13 C14 C15 111.9(3)
C13 C14 H14A 109.2
C15 C14 H14A 109.2
C13 C14 H14B 109.2
C15 C14 H14B 109.2
H14A C14 H14B 107.9
C16 C15 C14 110.8(4)
C16 C15 H15A 109.5
C14 C15 H15A 109.5
C16 C15 H15B 109.5
C14 C15 H15B 109.5
H15A C15 H15B 108.1
C15 C16 C17 111.3(3)
C15 C16 H16A 109.4
C17 C16 H16A 109.4
C15 C16 H16B 109.4
C17 C16 H16B 109.4
H16A C16 H16B 108.0
N2 C17 C16 110.0(3)
N2 C17 H17A 109.7
C16 C17 H17A 109.7
N2 C17 H17B 109.7
C16 C17 H17B 109.7
H17A C17 H17B 108.2
O1 C21 W1 177.7(4)
O2 C22 W1 176.0(4)
N3 C31 C32 122.7(4)
N3 C31 H31 118.7
C32 C31 H31 118.7
C31 C32 C33 118.8(4)
C31 C32 H32 120.6
C33 C32 H32 120.6
C34 C33 C32 118.8(4)
C34 C33 H33 120.6
C32 C33 H33 120.6
C35 C34 C33 119.2(4)
C35 C34 H34 120.4
C33 C34 H34 120.4
N3 C35 C34 122.8(4)
N3 C35 H35 118.6
C34 C35 H35 118.6
N4 C41 C42 123.8(4)
N4 C41 H41 118.1
C42 C41 H41 118.1
C41 C42 C43 119.0(4)
C41 C42 H42 120.5
C43 C42 H42 120.5
C44 C43 C42 118.0(4)
C44 C43 H43 121.0
C42 C43 H43 121.0
C43 C44 C45 119.5(4)
C43 C44 H44 120.2
C45 C44 H44 120.2
N4 C45 C44 123.2(4)
N4 C45 H45 118.4
C44 C45 H45 118.4

loop_
_geom_bond_atom_site_label_1
_geom_bond_atom_site_label_2
_geom_bond_distance
W1 C1 1.841(4)
W1 C22 1.990(4)
W1 C21 1.996(4)
W1 N4 2.269(3)
W1 N3 2.276(3)
W1 Cl1 2.5232(11)
O1 C21 1.142(5)
N1 C12 1.325(5)
N1 C11 1.359(5)
C1 C10 1.411(5)
O2 C22 1.154(5)
N2 C12 1.337(5)
N2 C17 1.464(5)
N2 C13 1.472(5)
S1 C10 1.760(4)
S1 C12 1.762(4)
N3 C31 1.340(5)
N3 C35 1.354(5)
N4 C45 1.340(5)
N4 C41 1.347(5)
C10 C11 1.367(6)
C11 H11 0.9500
C13 C14 1.511(5)
C13 H13A 0.9900
C13 H13B 0.9900
C14 C15 1.524(6)
C14 H14A 0.9900
C14 H14B 0.9900
C15 C16 1.518(6)
C15 H15A 0.9900
C15 H15B 0.9900
C16 C17 1.523(5)
C16 H16A 0.9900
C16 H16B 0.9900
C17 H17A 0.9900
C17 H17B 0.9900
C31 C32 1.387(6)
C31 H31 0.9500
C32 C33 1.390(6)
C32 H32 0.9500
C33 C34 1.378(6)
C33 H33 0.9500
C34 C35 1.376(6)
C34 H34 0.9500
C35 H35 0.9500
C41 C42 1.378(6)
C41 H41 0.9500
C42 C43 1.385(6)
C42 H42 0.9500
C43 C44 1.376(6)
C43 H43 0.9500
C44 C45 1.390(6)
C44 H44 0.9500
C45 H45 0.9500

loop_
_geom_torsion_atom_site_label_1
_geom_torsion_atom_site_label_2
_geom_torsion_atom_site_label_3
_geom_torsion_atom_site_label_4
_geom_torsion
C1 W1 N3 C31 142.1(3)
C21 W1 N3 C31 51.4(3)
N4 W1 N3 C31 -124.0(3)
Cl1 W1 N3 C31 -35.4(3)
C1 W1 N3 C35 -30.5(3)
C21 W1 N3 C35 -121.2(3)
N4 W1 N3 C35 63.4(3)
Cl1 W1 N3 C35 152.0(3)
C1 W1 N4 C45 -179.4(3)
C22 W1 N4 C45 -93.8(3)
N3 W1 N4 C45 85.4(3)
Cl1 W1 N4 C45 -1.3(3)
C1 W1 N4 C41 3.8(3)
C22 W1 N4 C41 89.4(3)
N3 W1 N4 C41 -91.4(3)
Cl1 W1 N4 C41 -178.1(3)
C12 S1 C10 C11 -1.3(3)
C12 S1 C10 C1 172.7(3)
C12 N1 C11 C10 1.9(5)
C1 C10 C11 N1 -173.6(4)
S1 C10 C11 N1 0.0(4)
C11 N1 C12 N2 175.1(4)
C11 N1 C12 S1 -2.9(4)
C17 N2 C12 N1 176.6(4)
C13 N2 C12 N1 7.4(6)
C17 N2 C12 S1 -5.4(5)
C13 N2 C12 S1 -174.6(3)
C10 S1 C12 N1 2.5(3)
C10 S1 C12 N2 -175.6(3)
C12 N2 C13 C14 -133.9(4)
C17 N2 C13 C14 56.2(5)
N2 C13 C14 C15 -53.7(5)
C13 C14 C15 C16 54.3(5)
C14 C15 C16 C17 -53.9(5)
C12 N2 C17 C16 133.9(4)
C13 N2 C17 C16 -56.3(5)
C15 C16 C17 N2 53.9(5)
C35 N3 C31 C32 1.8(6)
W1 N3 C31 C32 -170.9(3)
N3 C31 C32 C33 -1.4(7)
C31 C32 C33 C34 -0.1(7)
C32 C33 C34 C35 1.1(7)
C31 N3 C35 C34 -0.8(6)
W1 N3 C35 C34 172.3(3)
C33 C34 C35 N3 -0.7(7)
C45 N4 C41 C42 -2.9(6)
W1 N4 C41 C42 174.2(3)
N4 C41 C42 C43 1.1(7)
C41 C42 C43 C44 1.1(7)
C42 C43 C44 C45 -1.4(7)
C41 N4 C45 C44 2.6(6)
W1 N4 C45 C44 -174.3(3)
C43 C44 C45 N4 -0.5(7)
